data_1562297
loop_
_publ_author_name
'M\;aczka, Miros\/law'
'Sobczak, Szymon'
'Kry\'s, Miko\/laj'
'Leite, Fabio Furtado'
'Paraguassu, Waldeci'
'Katrusiak, Andrzej'

_publ_section_title
;
 Mechanism of Pressure-Induced Phase Transitions and Structure--Property
 Relations in Methylhydrazinium Manganese Hypophosphite Perovskites
;
_journal_name_full 'The Journal of Physical Chemistry C'
_journal_paper_doi 10.1021/acs.jpcc.1c01998
_journal_year 2021
_chemical_formula_moiety 'H6 Mn O6 P3, C H7 N2'
_chemical_formula_sum 'C H13 Mn N2 O6 P3'
_chemical_formula_weight 296.98
_chemical_name_common MHyMnPO2
_space_group_crystal_system monoclinic
_space_group_IT_number 14
_space_group_name_Hall '-P 2yn'
_space_group_name_H-M_alt 'P 1 21/n 1'
_atom_sites_solution_hydrogens mixed
_audit_creation_date 2021-02-21
_audit_creation_method
;
Olex2 1.3
(compiled 2020.11.12 svn.r5f609507 for OlexSys, GUI svn.r6257)
;
_audit_update_record
;
2021-02-25 deposited with the CCDC.	2021-02-26 downloaded from the CCDC.
;
_cell_angle_alpha 90
_cell_angle_beta 93.298(14)
_cell_angle_gamma 90
_cell_formula_units_Z 4
_cell_length_a 10.115(2)
_cell_length_b 7.088(6)
_cell_length_c 12.613(2)
_cell_measurement_reflns_used 1093
_cell_measurement_temperature 293(2)
_cell_measurement_theta_max 25.3050
_cell_measurement_theta_min 4.8340
_cell_volume 902.8(8)
_computing_cell_refinement 'CrysAlisPro 1.171.40.67a (Rigaku OD, 2019)'
_computing_data_collection 'CrysAlisPro 1.171.40.67a (Rigaku OD, 2019)'
_computing_data_reduction 'CrysAlisPro 1.171.40.67a (Rigaku OD, 2019)'
_computing_molecular_graphics 'Olex2 1.3 (Dolomanov et al., 2009)'
_computing_publication_material 'Olex2 1.3 (Dolomanov et al., 2009)'
_computing_structure_refinement 'SHELXL 2018/3 (Sheldrick, 2015)'
_computing_structure_solution 'SHELXT 2018/2 (Sheldrick, 2018)'
_diffrn_ambient_environment 'diamond-anvil cell'
_diffrn_ambient_pressure 2920000
_diffrn_ambient_temperature 293(2)
_diffrn_detector_area_resol_mean 16.2413
_diffrn_detector_type Eos
_diffrn_measured_fraction_theta_full 0.538
_diffrn_measured_fraction_theta_max 0.417
_diffrn_measurement_details
;
List of Runs (angles in degrees, time in seconds):

  # Type    Start    End  Width  t~exp~   \w     \q     \k     \f   Frames
#--------------------------------------------------------------------------
  1  \f    -35.00  19.60   0.60   25.00   0.00 -30.00   0.00    --    91
  2  \f    140.00 200.00   0.60   25.00   0.00 -30.00   0.00    --   100
  3  \f    160.00 217.00   0.60   25.00   0.00  30.00   0.00    --    95
  4  \f    -20.00  34.60   0.60   25.00   0.00  30.00   0.00    --    91
  5  \w    -24.00  24.00   0.60   25.00    --   30.00  39.46 -12.90   80
  6  \w    -24.00  24.00   0.60   25.00    --   30.00  39.46 167.10   80
  7  \w    -50.00  10.00   0.60   25.00    --  -30.00  39.46 167.10  100
  8  \w    -50.00  10.00   0.60   25.00    --  -30.00  39.46 -12.90  100
  9  \w    -64.00  -8.20   0.60   25.00    --  -30.00  81.40 -28.90   93
 10  \w    -64.00  -8.20   0.60   25.00    --  -30.00  81.40 151.10   93
 11  \w    -19.00   8.00   0.60   25.00    --   30.00  81.40 151.10   45
 12  \w    -19.00   8.00   0.60   25.00    --   30.00  81.40 -28.90   45
 13  \w    -43.00 -21.40   0.60   25.00    --   30.00 134.60 -56.90   36
 14  \w    -43.00 -21.40   0.60   25.00    --   30.00 134.60 123.10   36
 15  \w    -90.00 -36.00   0.60   25.00    --  -30.00 134.60 123.10   90
 16  \w    -90.00 -36.00   0.60   25.00    --  -30.00 134.60 -56.90   90
;
_diffrn_measurement_device 'four-circle diffractometer'
_diffrn_measurement_device_type 'Xcalibur, Eos'
_diffrn_measurement_method '\w and \f scans'
_diffrn_radiation_type MoK\a
_diffrn_radiation_wavelength 0.71073
_diffrn_reflns_av_R_equivalents 0.0872
_diffrn_reflns_av_unetI/netI 0.0778
_diffrn_reflns_Laue_measured_fraction_full 0.538
_diffrn_reflns_Laue_measured_fraction_max 0.417
_diffrn_reflns_limit_h_max 11
_diffrn_reflns_limit_h_min -11
_diffrn_reflns_limit_k_max 4
_diffrn_reflns_limit_k_min -4
_diffrn_reflns_limit_l_max 15
_diffrn_reflns_limit_l_min -15
_diffrn_reflns_number 4062
_diffrn_reflns_point_group_measured_fraction_full 0.538
_diffrn_reflns_point_group_measured_fraction_max 0.417
_diffrn_reflns_theta_full 25.242
_diffrn_reflns_theta_max 26.262
_diffrn_reflns_theta_min 4.856
_exptl_absorpt_coefficient_mu 1.996
_exptl_absorpt_correction_T_max 1.00000
_exptl_absorpt_correction_T_min 0.01301
_exptl_absorpt_correction_type multi-scan
_exptl_absorpt_process_details
;
CrysAlisPro 1.171.40.67a (Rigaku Oxford Diffraction, 2019)
Empirical absorption correction using spherical harmonics,
 implemented in SCALE3 ABSPACK scaling algorithm.
;
_exptl_crystal_colour colourless
_exptl_crystal_colour_primary colourless
_exptl_crystal_density_diffrn 2.185
_exptl_crystal_density_method 'not measured'
_exptl_crystal_description block
_exptl_crystal_F_000 604
_exptl_crystal_size_max 0.315
_exptl_crystal_size_mid 0.25
_exptl_crystal_size_min 0.132
_refine_diff_density_max 0.778
_refine_diff_density_min -0.800
_refine_diff_density_rms 0.188
_refine_ls_extinction_method none
_refine_ls_goodness_of_fit_ref 1.392
_refine_ls_hydrogen_treatment constr
_refine_ls_matrix_type full
_refine_ls_number_parameters 122
_refine_ls_number_reflns 766
_refine_ls_number_restraints 51
_refine_ls_restrained_S_all 1.356
_refine_ls_R_factor_all 0.1688
_refine_ls_R_factor_gt 0.1178
_refine_ls_shift/su_max 0.000
_refine_ls_shift/su_mean 0.000
_refine_ls_structure_factor_coef Fsqd
_refine_ls_weighting_details 'w=1/[\s^2^(Fo^2^)+(0.2000P)^2^] where P=(Fo^2^+2Fc^2^)/3'
_refine_ls_weighting_scheme calc
_refine_ls_wR_factor_gt 0.3123
_refine_ls_wR_factor_ref 0.3710
_reflns_Friedel_coverage 0.000
_reflns_number_gt 472
_reflns_number_total 766
_reflns_threshold_expression 'I > 2\s(I)'
_cod_data_source_file jp1c01998_si_002.cif
_cod_data_source_block mhymnpo2_2_92
_cod_database_code 1562297
_shelx_shelxl_version_number 2018/3
_shelx_space_group_comment
;
The symmetry employed for this shelxl refinement is uniquely defined
by the following loop, which should always be used as a source of
symmetry information in preference to the above space-group names.
They are only intended as comments.
;
_olex2_refinement_description
;
1. Fixed Uiso
 At 1.2 times of:
  All N(H,H) groups, All P(H,H) groups
 At 1.5 times of:
  All C(H,H,H) groups
2. Uiso/Uaniso restraints and constraints
O00B \\sim O007 \\sim H00C: within 2A with sigma of 0.04 and sigma for terminal
atoms of 0.08 within 2A
N11: within 2A with sigma of 0.04 and sigma for terminal atoms of 0.08 within 2A
Uanis(O007) \\sim Ueq, Uanis(O00B) \\sim Ueq, Uanis(P0) \\sim Ueq, : with sigma
of 0.1 and sigma for terminal atoms of 0.2
Uanis(P0) \\sim Ueq: with sigma of 0.01 and sigma for terminal atoms of 0.02
Uanis(O008) \\sim Ueq: with sigma of 0.01 and sigma for terminal atoms of 0.02
Uanis(O00B) \\sim Ueq: with sigma of 0.01 and sigma for terminal atoms of 0.02
3. Rigid body (RIGU) restrains
 H0B, O006, P2
 with sigma for 1-2 distances of 0.004 and sigma for 1-3 distances of 0.004
 N11
 with sigma for 1-2 distances of 0.004 and sigma for 1-3 distances of 0.004
 H00C, O007, O00B
 with sigma for 1-2 distances of 0.004 and sigma for 1-3 distances of 0.004
 P0, P1, H0A
 with sigma for 1-2 distances of 0.004 and sigma for 1-3 distances of 0.004
 C00E, N10, N11
 with sigma for 1-2 distances of 0.004 and sigma for 1-3 distances of 0.004
 O008, P2, O6
 with sigma for 1-2 distances of 0.004 and sigma for 1-3 distances of 0.004
 O00B, P0, O00A
 with sigma for 1-2 distances of 0.004 and sigma for 1-3 distances of 0.004
4. Others
 Fixed Uiso: H16(0.027) H10(0.027)
 Fixed X: H16(0.24089) H10(0.209459)
 Fixed Y: H16(0.51141) H10(0.60613)
 Fixed Z: H16(0.723121) H10(0.81543)
5.a Secondary CH2 refined with riding coordinates:
 P2(H2A,H2B), P1(H1A,H1B), P0(H0A,H0B), N10(H10A,H10B)
5.b Idealised Me refined as rotating group:
 C00E(H00A,H00B,H00C)
;
_olex2_submission_special_instructions 'No special instructions were received'
_oxdiff_exptl_absorpt_empirical_details
;
Empirical correction (ABSPACK) includes:
- Absorption correction using spherical harmonics
- Frame scaling
;

loop_
_space_group_symop_operation_xyz
'x, y, z'
'-x+1/2, y+1/2, -z+1/2'
'-x, -y, -z'
'x-1/2, -y-1/2, z-1/2'

loop_
_atom_site_label
_atom_site_type_symbol
_atom_site_fract_x
_atom_site_fract_y
_atom_site_fract_z
_atom_site_U_iso_or_equiv
_atom_site_adp_type
_atom_site_occupancy
_atom_site_site_symmetry_order
_atom_site_calc_flag
_atom_site_refinement_flags_posn
_atom_site_refinement_flags_adp
_atom_site_refinement_flags_occupancy
_atom_site_disorder_assembly
_atom_site_disorder_group
Mn2 Mn 0.500000 1.000000 0.500000 0.040(3) Uani 1 2 d S . P . .
Mn1 Mn 0.000000 0.500000 0.500000 0.041(4) Uani 1 2 d S . P . .
P1 P 0.1042(5) 0.4086(14) 0.2541(3) 0.052(4) Uani 1 1 d . . . . .
H2 H 0.185192 0.469765 0.234899 0.062 Uiso 1 1 calc R U . . .
H1 H 0.129114 0.290696 0.288816 0.062 Uiso 1 1 calc R U . . .
P2 P 0.1888(5) 0.8785(15) 0.4954(4) 0.057(4) Uani 1 1 d . . . . .
H3 H 0.194311 0.846278 0.421033 0.069 Uiso 1 1 calc R U . . .
H4 H 0.165834 1.011105 0.498708 0.069 Uiso 1 1 calc R U . . .
P3 P 0.6748(5) 0.6034(15) 0.5143(4) 0.048(3) Uani 1 1 d . U . . .
H5 H 0.683909 0.506630 0.568593 0.057 Uiso 1 1 calc R U . . .
H6 H 0.609901 0.557992 0.460685 0.057 Uiso 1 1 calc R U . . .
O3 O 0.3193(11) 0.854(4) 0.5475(8) 0.085(11) Uani 1 1 d . . . . .
O2 O 0.0755(11) 0.765(4) 0.5391(9) 0.066(10) Uani 1 1 d . U . . .
O5 O 0.0258(11) 0.364(3) 0.1556(8) 0.050(4) Uani 1 1 d . U . . .
O6 O 0.8004(14) 0.616(4) 0.4651(10) 0.077(11) Uani 1 1 d . . . . .
O4 O 0.6172(11) 0.773(3) 0.5641(7) 0.043(4) Uani 1 1 d . U . . .
C1 C 0.466(2) 0.575(6) 0.7648(14) 0.086(14) Uani 1 1 d . . . . .
H14 H 0.458613 0.510343 0.830992 0.130 Uiso 1 1 calc R U . . .
H15 H 0.549476 0.640916 0.766105 0.130 Uiso 1 1 calc R U . . .
H13 H 0.462725 0.485073 0.707749 0.130 Uiso 1 1 calc R U . . .
N1 N 0.3628(17) 0.704(6) 0.7494(11) 0.071(11) Uani 1 1 d . . . . .
H11 H 0.368537 0.759781 0.686706 0.086 Uiso 1 1 calc R U . . .
H12 H 0.370697 0.792481 0.799366 0.086 Uiso 1 1 calc R U . . .
N2 N 0.2336(19) 0.615(4) 0.7532(13) 0.056(11) Uani 1 1 d . . . . .
O1 O 0.0394(12) 0.533(3) 0.3346(8) 0.042(6) Uani 1 1 d . . . . .
H16 H 0.240890 0.511410 0.723121 0.027 Uiso 1 1 d . U . . .
H10 H 0.209459 0.606130 0.815430 0.027 Uiso 1 1 d . U . . .

loop_
_atom_site_aniso_label
_atom_site_aniso_U_11
_atom_site_aniso_U_22
_atom_site_aniso_U_33
_atom_site_aniso_U_23
_atom_site_aniso_U_13
_atom_site_aniso_U_12
Mn2 0.051(3) 0.041(11) 0.0294(19) -0.006(3) 0.0085(15) 0.001(2)
Mn1 0.055(3) 0.039(12) 0.029(2) 0.002(3) 0.0100(16) 0.001(2)
P1 0.049(4) 0.069(12) 0.038(3) -0.003(3) 0.0123(18) -0.001(3)
P2 0.059(4) 0.067(15) 0.046(3) 0.004(4) 0.011(2) -0.003(3)
P3 0.060(3) 0.048(8) 0.035(2) -0.004(3) 0.0047(19) 0.001(3)
O3 0.031(8) 0.19(4) 0.032(6) 0.006(10) 0.003(5) -0.008(8)
O2 0.034(8) 0.12(4) 0.040(6) -0.006(10) 0.010(5) -0.005(8)
O5 0.057(6) 0.053(12) 0.039(5) 0.000(6) 0.009(4) 0.002(6)
O6 0.074(9) 0.11(4) 0.051(7) 0.013(11) 0.020(6) 0.018(10)
O4 0.062(6) 0.040(10) 0.029(5) -0.001(6) 0.006(4) -0.001(6)
C1 0.067(12) 0.16(5) 0.037(9) 0.038(16) 0.022(9) -0.001(15)
N1 0.063(10) 0.11(4) 0.043(8) -0.002(11) 0.009(7) -0.021(10)
N2 0.066(9) 0.04(4) 0.068(9) 0.001(14) 0.022(7) -0.011(10)
O1 0.065(8) 0.03(2) 0.033(5) 0.010(7) 0.014(5) -0.001(7)

loop_
_atom_type_symbol
_atom_type_description
_atom_type_scat_dispersion_real
_atom_type_scat_dispersion_imag
_atom_type_scat_source
C C 0.0033 0.0016 'International Tables Vol C Tables 4.2.6.8 and 6.1.1.4'
H H 0.0000 0.0000 'International Tables Vol C Tables 4.2.6.8 and 6.1.1.4'
Mn Mn 0.3368 0.7283 'International Tables Vol C Tables 4.2.6.8 and 6.1.1.4'
N N 0.0061 0.0033 'International Tables Vol C Tables 4.2.6.8 and 6.1.1.4'
O O 0.0106 0.0060 'International Tables Vol C Tables 4.2.6.8 and 6.1.1.4'
P P 0.1023 0.0942 'International Tables Vol C Tables 4.2.6.8 and 6.1.1.4'

loop_
_geom_angle_atom_site_label_1
_geom_angle_atom_site_label_2
_geom_angle_atom_site_label_3
_geom_angle
_geom_angle_site_symmetry_1
_geom_angle_site_symmetry_3
_geom_angle_publ_flag
O3 Mn2 O3 180.0 3_676 . ?
O5 Mn2 O3 88.8(6) 4_676 3_676 ?
O5 Mn2 O3 91.2(6) 4_676 . ?
O5 Mn2 O3 88.8(6) 2 . ?
O5 Mn2 O3 91.2(6) 2 3_676 ?
O5 Mn2 O5 180.0 4_676 2 ?
O4 Mn2 O3 90.3(7) . 3_676 ?
O4 Mn2 O3 89.7(7) 3_676 3_676 ?
O4 Mn2 O3 89.7(7) . . ?
O4 Mn2 O3 90.3(7) 3_676 . ?
O4 Mn2 O5 87.6(7) . 4_676 ?
O4 Mn2 O5 87.6(7) 3_676 2 ?
O4 Mn2 O5 92.4(7) 3_676 4_676 ?
O4 Mn2 O5 92.4(7) . 2 ?
O4 Mn2 O4 180.0 . 3_676 ?
O2 Mn1 O2 180.0 3_566 . ?
O2 Mn1 O6 91.7(8) . 1_455 ?
O2 Mn1 O6 91.7(8) 3_566 3_666 ?
O2 Mn1 O6 88.3(8) 3_566 1_455 ?
O2 Mn1 O6 88.3(8) . 3_666 ?
O2 Mn1 O1 92.6(6) 3_566 3_566 ?
O2 Mn1 O1 87.4(6) 3_566 . ?
O2 Mn1 O1 87.4(6) . 3_566 ?
O2 Mn1 O1 92.6(6) . . ?
O6 Mn1 O6 180.0(6) 1_455 3_666 ?
O1 Mn1 O6 89.1(5) 3_566 3_666 ?
O1 Mn1 O6 89.1(5) . 1_455 ?
O1 Mn1 O6 90.9(5) . 3_666 ?
O1 Mn1 O6 90.9(5) 3_566 1_455 ?
O1 Mn1 O1 180.0 . 3_566 ?
H2 P1 H1 107.2 . . ?
O5 P1 H2 108.0 . . ?
O5 P1 H1 108.0 . . ?
O5 P1 O1 117.2(9) . . ?
O1 P1 H2 108.0 . . ?
O1 P1 H1 108.0 . . ?
H3 P2 H4 107.3 . . ?
O3 P2 H3 108.0 . . ?
O3 P2 H4 108.0 . . ?
O3 P2 O2 117.1(10) . . ?
O2 P2 H3 108.0 . . ?
O2 P2 H4 108.0 . . ?
H5 P3 H6 106.9 . . ?
O6 P3 H5 107.3 . . ?
O6 P3 H6 107.3 . . ?
O6 P3 O4 120.2(14) . . ?
O4 P3 H5 107.3 . . ?
O4 P3 H6 107.3 . . ?
P2 O3 Mn2 124.5(11) . . ?
P2 O2 Mn1 131.7(10) . . ?
P1 O5 Mn2 133.8(14) . 2_545 ?
P3 O6 Mn1 135.0(12) . 1_655 ?
P3 O4 Mn2 132.2(6) . . ?
H14 C1 H15 109.5 . . ?
H14 C1 H13 109.5 . . ?
H15 C1 H13 109.5 . . ?
N1 C1 H14 109.5 . . ?
N1 C1 H15 109.5 . . ?
N1 C1 H13 109.5 . . ?
C1 N1 H11 109.1 . . ?
C1 N1 H12 109.1 . . ?
C1 N1 N2 112(3) . . ?
H11 N1 H12 107.9 . . ?
N2 N1 H11 109.1 . . ?
N2 N1 H12 109.1 . . ?
N1 N2 H16 105.3(17) . . ?
N1 N2 H10 112(2) . . ?
H16 N2 H10 114(3) . . ?
P1 O1 Mn1 133.8(11) . . ?

loop_
_geom_bond_atom_site_label_1
_geom_bond_atom_site_label_2
_geom_bond_distance
_geom_bond_site_symmetry_2
_geom_bond_publ_flag
Mn2 O3 2.212(15) 3_676 ?
Mn2 O3 2.212(15) . ?
Mn2 O5 2.190(14) 4_676 ?
Mn2 O5 2.190(14) 2 ?
Mn2 O4 2.129(19) 3_676 ?
Mn2 O4 2.129(19) . ?
Mn1 O2 2.07(2) . ?
Mn1 O2 2.07(2) 3_566 ?
Mn1 O6 2.202(16) 3_666 ?
Mn1 O6 2.202(16) 1_455 ?
Mn1 O1 2.159(10) 3_566 ?
Mn1 O1 2.159(10) . ?
P1 H2 0.9700 . ?
P1 H1 0.9700 . ?
P1 O5 1.469(12) . ?
P1 O1 1.523(16) . ?
P2 H3 0.9700 . ?
P2 H4 0.9700 . ?
P2 O3 1.450(13) . ?
P2 O2 1.530(18) . ?
P3 H5 0.9700 . ?
P3 H6 0.9700 . ?
P3 O6 1.448(14) . ?
P3 O4 1.49(2) . ?
C1 H14 0.9600 . ?
C1 H15 0.9600 . ?
C1 H13 0.9600 . ?
C1 N1 1.40(5) . ?
N1 H11 0.8900 . ?
N1 H12 0.8900 . ?
N1 N2 1.45(3) . ?
N2 H16 0.83(3) . ?
N2 H10 0.837(15) . ?

loop_
_geom_torsion_atom_site_label_1
_geom_torsion_atom_site_label_2
_geom_torsion_atom_site_label_3
_geom_torsion_atom_site_label_4
_geom_torsion
_geom_torsion_site_symmetry_1
_geom_torsion_site_symmetry_2
_geom_torsion_site_symmetry_3
_geom_torsion_site_symmetry_4
_geom_torsion_publ_flag
O3 P2 O2 Mn1 -91.0(14) . . . . ?
O2 P2 O3 Mn2 179.6(12) . . . . ?
O5 P1 O1 Mn1 123.7(14) . . . . ?
O6 P3 O4 Mn2 84.1(13) . . . . ?
O4 P3 O6 Mn1 113(2) . . . 1_655 ?
O1 P1 O5 Mn2 89.2(12) . . . 2_545 ?
